data_1534183
loop_
_publ_author_name
'Aurivillius, B.'

_publ_section_title
;
 Mixed oxides with layer lattice. III. Structure of Ba Bi4 Ti 4 O15
;
_journal_name_full 'Arkiv foer Kemi'
_journal_page_first 519
_journal_page_last 527
_journal_volume 2
_journal_year 1950
_chemical_formula_sum 'Ba Bi4 O15 Ti4'
_chemical_name_systematic 'Ba Bi4 Ti4 O15'
_space_group_IT_number 139
_symmetry_space_group_name_Hall '-I 4 2'
_symmetry_space_group_name_H-M 'I 4/m m m'
_cell_angle_alpha 90
_cell_angle_beta 90
_cell_angle_gamma 90
_cell_formula_units_Z 2
_cell_length_a 3.864
_cell_length_b 3.864
_cell_length_c 41.75999
_cell_volume 623.497
_citation_journal_id_ASTM ARKEAD
_cod_data_source_file Aurivillius_ARKEAD_1950_231.cif
_cod_data_source_block Ba1Bi4O15Ti4
_cod_original_cell_volume 623.4974
_cod_original_formula_sum 'Ba1 Bi4 O15 Ti4'
_cod_database_code 1534183

loop_
_symmetry_equiv_pos_as_xyz
x,y,z
-y,x,z
-x,-y,z
y,-x,z
x,-y,-z
y,x,-z
-x,y,-z
-y,-x,-z
-x,-y,-z
y,-x,-z
x,y,-z
-y,x,-z
-x,y,z
-y,-x,z
x,-y,z
y,x,z
x+1/2,y+1/2,z+1/2
-y+1/2,x+1/2,z+1/2
-x+1/2,-y+1/2,z+1/2
y+1/2,-x+1/2,z+1/2
x+1/2,-y+1/2,-z+1/2
y+1/2,x+1/2,-z+1/2
-x+1/2,y+1/2,-z+1/2
-y+1/2,-x+1/2,-z+1/2
-x+1/2,-y+1/2,-z+1/2
y+1/2,-x+1/2,-z+1/2
x+1/2,y+1/2,-z+1/2
-y+1/2,x+1/2,-z+1/2
-x+1/2,y+1/2,z+1/2
-y+1/2,-x+1/2,z+1/2
x+1/2,-y+1/2,z+1/2
y+1/2,x+1/2,z+1/2

loop_
_atom_site_label
_atom_site_type_symbol
_atom_site_fract_x
_atom_site_fract_y
_atom_site_fract_z
_atom_site_occupancy
_atom_site_U_iso_or_equiv
Bi3 Bi+3 0 0 0.221 0.8 0.0
Ba3 Ba+2 0 0 0.221 0.2 0.0
O4 O-2 0 0.5 0.148 1 0.0
Ti1 Ti+4 0 0 0.452 1 0.0
O5 O-2 0 0 0.302 1 0.0
Ba1 Ba+2 0 0 0 0.2 0.0
O1 O-2 0 0 0.5 1 0.0
O3 O-2 0 0 0.402 1 0.0
Ti2 Ti+4 0 0 0.352 1 0.0
O2 O-2 0 0.5 0.048 1 0.0
Bi2 Bi+3 0 0 0.106 0.8 0.0
Ba2 Ba+2 0 0 0.106 0.2 0.0
Bi1 Bi+3 0 0 0 0.8 0.0
O6 O-2 0 0.5 0.25 1 0.0
